data_4316492
loop_
_publ_author_name
'Takashi Kajiwara'
'Hiroki Tanaka'
'Motohiro Nakano'
'Shinya Takaishi'
'Yasuhiro Nakazawa'
'Masahiro Yamashita'

_publ_section_title
;
 Single-Chain Magnets Constructed by Using the Strict Orthogonality of
 Easy-Planes: Use of Structural Flexibility to Control the Magnetic
 Properties
;
_journal_name_full 'Inorganic Chemistry'
_journal_page_first 8358
_journal_page_last 8370
_journal_paper_doi 10.1021/ic100843k
_journal_volume 49
_journal_year 2010
_chemical_formula_sum 'C44 H60 Cl3 Fe2 N10 O25'
_chemical_formula_weight 1347.07
_space_group_IT_number 14
_symmetry_cell_setting monoclinic
_symmetry_space_group_name_Hall '-P 2yn'
_symmetry_space_group_name_H-M 'P 1 21/n 1'
_atom_sites_solution_hydrogens geom
_atom_sites_solution_primary direct
_atom_sites_solution_secondary difmap
_audit_creation_method SHELXL-97
_cell_angle_alpha 90.00
_cell_angle_beta 107.860(4)
_cell_angle_gamma 90.00
_cell_formula_units_Z 4
_cell_length_a 15.207(2)
_cell_length_b 21.014(3)
_cell_length_c 19.542(3)
_cell_measurement_temperature 100(2)
_cell_volume 5943.9(15)
_computing_cell_refinement 'Bruker SMART'
_computing_data_collection 'Bruker SMART'
_computing_data_reduction 'Bruker SHELXTL'
_computing_molecular_graphics 'Bruker SHELXTL'
_computing_publication_material 'Bruker SHELXTL'
_computing_structure_refinement 'Bruker SHELXTL'
_computing_structure_solution 'Bruker SHELXTL'
_diffrn_ambient_temperature 100(2)
_diffrn_measured_fraction_theta_full 0.966
_diffrn_measured_fraction_theta_max 0.966
_diffrn_measurement_device_type 'CCD area detector'
_diffrn_measurement_method 'phi and omega scans'
_diffrn_radiation_monochromator graphite
_diffrn_radiation_source 'fine-focus sealed tube'
_diffrn_radiation_type MoK\a
_diffrn_radiation_wavelength 0.71073
_diffrn_reflns_av_R_equivalents 0.0781
_diffrn_reflns_av_sigmaI/netI 0.1576
_diffrn_reflns_limit_h_max 12
_diffrn_reflns_limit_h_min -19
_diffrn_reflns_limit_k_max 26
_diffrn_reflns_limit_k_min -26
_diffrn_reflns_limit_l_max 24
_diffrn_reflns_limit_l_min -11
_diffrn_reflns_number 32279
_diffrn_reflns_theta_full 27.07
_diffrn_reflns_theta_max 27.07
_diffrn_reflns_theta_min 1.49
_exptl_absorpt_coefficient_mu 0.711
_exptl_absorpt_correction_T_max 0.8387
_exptl_absorpt_correction_T_min 0.7721
_exptl_absorpt_correction_type multi-scan
_exptl_absorpt_process_details
;
G. M. Sheldrick,  SADABS.  Program for Empirical Absorption 
Correction of Area Detector Data; University of Gottingen, 
Germany, 1996
;
_exptl_crystal_colour black
_exptl_crystal_density_diffrn 1.505
_exptl_crystal_density_method 'not measured'
_exptl_crystal_description prism
_exptl_crystal_F_000 2788
_exptl_crystal_size_max 0.8
_exptl_crystal_size_mid 0.4
_exptl_crystal_size_min 0.2
_refine_diff_density_max 1.021
_refine_diff_density_min -1.129
_refine_diff_density_rms 0.110
_refine_ls_extinction_method none
_refine_ls_goodness_of_fit_ref 0.893
_refine_ls_hydrogen_treatment mixed
_refine_ls_matrix_type full
_refine_ls_number_parameters 777
_refine_ls_number_reflns 12625
_refine_ls_number_restraints 0
_refine_ls_restrained_S_all 0.893
_refine_ls_R_factor_all 0.1416
_refine_ls_R_factor_gt 0.0692
_refine_ls_shift/su_max 0.054
_refine_ls_shift/su_mean 0.001
_refine_ls_structure_factor_coef Fsqd
_refine_ls_weighting_details 'calc w=1/[\s^2^(Fo^2^)+(0.0824P)^2^+0.0000P] where P=(Fo^2^+2Fc^2^)/3'
_refine_ls_weighting_scheme calc
_refine_ls_wR_factor_gt 0.1589
_refine_ls_wR_factor_ref 0.1807
_reflns_number_gt 6179
_reflns_number_total 12625
_reflns_threshold_expression >2sigma(I)
_cod_data_source_file ic100843k_si_002_3.cif
_cod_data_source_block complex3
_cod_depositor_comments
;
The following automatic conversions were performed:

'_symmetry_cell_setting' value 'Monoclinic' changed to 'monoclinic'
according to the built-in table from CIF Core dictionary named
'cif_core.dic' version 2.4.1 from
2010-06-29.

'_exptl_absorpt_correction_type' value 'multi scan'
changed to 'multi-scan' according to the built-in table from CIF Core
dictionary named 'cif_core.dic' version 2.4.1 from 2010-06-29.

Automatic conversion script
Id: cif_fix_values 1646 2011-03-28 12:23:43Z adriana 

The following automatic conversions were performed:

data name '_atom_site_symetry_multiplicity' was replaced with
'_atom_site_symmetry_multiplicity' as specified in the replacement
file 'data/replacement-values/replacement_tags.lst'.

Automatic conversion script
Id: cif_correct_tags 9268 2022-04-12 08:56:07Z antanas 
;
_cod_original_cell_volume 5943.7(14)
_cod_original_sg_symbol_H-M 'P 1 21/n 1 '
_cod_database_code 4316492

loop_
_symmetry_equiv_pos_as_xyz
'x, y, z'
'-x+1/2, y+1/2, -z+1/2'
'-x, -y, -z'
'x-1/2, -y-1/2, z-1/2'

loop_
_atom_site_label
_atom_site_type_symbol
_atom_site_fract_x
_atom_site_fract_y
_atom_site_fract_z
_atom_site_U_iso_or_equiv
_atom_site_adp_type
_atom_site_occupancy
_atom_site_symmetry_multiplicity
_atom_site_calc_flag
_atom_site_refinement_flags
_atom_site_disorder_assembly
_atom_site_disorder_group
Fe1 Fe 0.87126(5) 0.21884(3) 0.53073(4) 0.02210(19) Uani 1 1 d . . .
Fe2 Fe 0.63003(5) 0.26546(3) 0.27850(4) 0.01900(18) Uani 1 1 d . . .
O1 O 0.7324(2) 0.20010(16) 0.48091(17) 0.0273(9) Uani 1 1 d . . .
O2 O 0.8618(2) 0.27874(16) 0.44465(17) 0.0259(8) Uani 1 1 d . . .
N1 N 0.5526(3) 0.20898(18) 0.3154(2) 0.0215(10) Uani 1 1 d . . .
N2 N 0.7148(3) 0.25151(18) 0.3719(2) 0.0185(9) Uani 1 1 d . . .
N3 N 0.7319(3) 0.31935(18) 0.2679(2) 0.0187(9) Uani 1 1 d . . .
C1 C 0.4684(4) 0.1876(2) 0.2804(3) 0.0287(13) Uani 1 1 d . . .
H1 H 0.4423 0.1980 0.2310 0.034 Uiso 1 1 calc R . .
C2 C 0.4178(4) 0.1511(2) 0.3129(3) 0.0275(13) Uani 1 1 d . . .
H2 H 0.3580 0.1368 0.2858 0.033 Uiso 1 1 calc R . .
C3 C 0.4536(4) 0.1347(2) 0.3860(3) 0.0238(12) Uani 1 1 d . . .
C4 C 0.5427(4) 0.1555(2) 0.4211(3) 0.0233(12) Uani 1 1 d . . .
H3 H 0.5708 0.1450 0.4703 0.028 Uiso 1 1 calc R . .
C5 C 0.5904(3) 0.1910(2) 0.3853(3) 0.0212(11) Uani 1 1 d . . .
C6 C 0.6862(4) 0.2145(2) 0.4184(3) 0.0221(11) Uani 1 1 d . . .
C7 C 0.7988(3) 0.2811(2) 0.3879(3) 0.0188(11) Uani 1 1 d . . .
C8 C 0.8080(4) 0.3196(2) 0.3262(2) 0.0203(11) Uani 1 1 d . . .
C9 C 0.8871(4) 0.3517(2) 0.3292(3) 0.0245(12) Uani 1 1 d . . .
H4 H 0.9380 0.3507 0.3720 0.029 Uiso 1 1 calc R . .
C10 C 0.8936(4) 0.3858(3) 0.2702(3) 0.0284(13) Uani 1 1 d . . .
C11 C 0.8149(4) 0.3859(3) 0.2101(3) 0.0311(13) Uani 1 1 d . . .
H5 H 0.8155 0.4087 0.1683 0.037 Uiso 1 1 calc R . .
C12 C 0.7363(4) 0.3533(2) 0.2106(3) 0.0242(12) Uani 1 1 d . . .
H6 H 0.6836 0.3549 0.1691 0.029 Uiso 1 1 calc R . .
C13 C 0.3970(4) 0.0950(3) 0.4218(3) 0.0299(13) Uani 1 1 d . . .
C14 C 0.3844(5) 0.0285(3) 0.3872(3) 0.0500(18) Uani 1 1 d . . .
H7 H 0.3515 0.0322 0.3357 0.075 Uiso 1 1 calc R . .
H8 H 0.3486 0.0017 0.4100 0.075 Uiso 1 1 calc R . .
H9 H 0.4451 0.0091 0.3939 0.075 Uiso 1 1 calc R . .
C15 C 0.3007(4) 0.1252(3) 0.4074(3) 0.0493(18) Uani 1 1 d . . .
H10 H 0.3068 0.1667 0.4311 0.074 Uiso 1 1 calc R . .
H11 H 0.2620 0.0973 0.4264 0.074 Uiso 1 1 calc R . .
H12 H 0.2720 0.1306 0.3555 0.074 Uiso 1 1 calc R . .
C16 C 0.4442(4) 0.0900(4) 0.5025(3) 0.057(2) Uani 1 1 d . . .
H13 H 0.5046 0.0696 0.5115 0.085 Uiso 1 1 calc R . .
H14 H 0.4059 0.0644 0.5243 0.085 Uiso 1 1 calc R . .
H15 H 0.4525 0.1326 0.5238 0.085 Uiso 1 1 calc R . .
C17 C 0.9814(4) 0.4207(3) 0.2690(3) 0.0415(16) Uani 1 1 d . . .
C18 C 0.9600(5) 0.4915(3) 0.2545(4) 0.0538(19) Uani 1 1 d . . .
H16 H 1.0170 0.5143 0.2566 0.081 Uiso 1 1 calc R . .
H17 H 0.9344 0.5087 0.2909 0.081 Uiso 1 1 calc R . .
H18 H 0.9151 0.4968 0.2067 0.081 Uiso 1 1 calc R . .
C19 C 1.0124(5) 0.3920(3) 0.2083(4) 0.058(2) Uani 1 1 d . . .
H19 H 0.9638 0.3980 0.1624 0.087 Uiso 1 1 calc R . .
H20 H 1.0242 0.3464 0.2172 0.087 Uiso 1 1 calc R . .
H21 H 1.0691 0.4131 0.2065 0.087 Uiso 1 1 calc R . .
C20 C 1.0588(4) 0.4130(4) 0.3404(4) 0.073(3) Uani 1 1 d . . .
H22 H 1.1144 0.4349 0.3375 0.109 Uiso 1 1 calc R . .
H23 H 1.0724 0.3676 0.3498 0.109 Uiso 1 1 calc R . .
H24 H 1.0392 0.4313 0.3794 0.109 Uiso 1 1 calc R . .
O3 O 0.5053(2) 0.24500(15) 0.06704(17) 0.0222(8) Uani 1 1 d . . .
O4 O 0.4099(2) 0.33482(16) 0.12461(17) 0.0228(8) Uani 1 1 d . . .
N4 N 0.6662(3) 0.19290(18) 0.2289(2) 0.0233(10) Uani 1 1 d . A .
N5 N 0.5448(3) 0.27982(18) 0.1852(2) 0.0191(9) Uani 1 1 d . . .
N6 N 0.5620(3) 0.33771(18) 0.3023(2) 0.0187(9) Uani 1 1 d . . .
C21 C 0.7229(4) 0.1441(3) 0.2571(3) 0.0359(15) Uani 1 1 d . . .
H25 H 0.7527 0.1435 0.3075 0.043 Uiso 1 1 calc R . .
C22 C 0.7396(4) 0.0952(3) 0.2165(3) 0.0401(16) Uani 1 1 d . A .
H26 H 0.7806 0.0620 0.2391 0.048 Uiso 1 1 calc R . .
C23 C 0.6968(4) 0.0936(3) 0.1422(3) 0.0314(13) Uani 1 1 d . . .
C24 C 0.6371(3) 0.1442(2) 0.1132(3) 0.0240(12) Uani 1 1 d . A .
H27 H 0.6068 0.1459 0.0629 0.029 Uiso 1 1 calc R . .
C25 C 0.6221(3) 0.1915(2) 0.1569(3) 0.0208(11) Uani 1 1 d . . .
C26 C 0.5525(3) 0.2415(2) 0.1302(3) 0.0187(11) Uani 1 1 d . A .
C27 C 0.4767(3) 0.3244(2) 0.1782(3) 0.0186(11) Uani 1 1 d . . .
C28 C 0.4887(3) 0.3579(2) 0.2475(2) 0.0193(11) Uani 1 1 d . . .
C29 C 0.4300(3) 0.4050(2) 0.2553(3) 0.0220(11) Uani 1 1 d . . .
H28 H 0.3788 0.4168 0.2155 0.026 Uiso 1 1 calc R . .
C30 C 0.4450(4) 0.4358(2) 0.3219(3) 0.0247(12) Uani 1 1 d . B .
C31 C 0.5214(3) 0.4144(2) 0.3769(3) 0.0257(12) Uani 1 1 d . . .
H29 H 0.5354 0.4336 0.4230 0.031 Uiso 1 1 calc R . .
C32 C 0.5774(3) 0.3661(2) 0.3663(2) 0.0217(11) Uani 1 1 d . . .
H30 H 0.6282 0.3525 0.4055 0.026 Uiso 1 1 calc R . .
C33A C 0.7070(6) 0.0375(4) 0.0961(5) 0.028(2) Uiso 0.75 1 d P A 1
C34A C 0.6134(5) 0.0109(4) 0.0532(4) 0.0383(19) Uiso 0.75 1 d P A 1
H31A H 0.6222 -0.0256 0.0248 0.057 Uiso 0.75 1 calc PR A 1
H32A H 0.5778 0.0438 0.0209 0.057 Uiso 0.75 1 calc PR A 1
H33A H 0.5798 -0.0028 0.0862 0.057 Uiso 0.75 1 calc PR A 1
C35A C 0.7551(7) 0.0642(4) 0.0422(5) 0.052(2) Uiso 0.75 1 d P A 1
H34A H 0.8166 0.0803 0.0689 0.079 Uiso 0.75 1 calc PR A 1
H35A H 0.7179 0.0988 0.0142 0.079 Uiso 0.75 1 calc PR A 1
H36A H 0.7612 0.0301 0.0096 0.079 Uiso 0.75 1 calc PR A 1
C36A C 0.7648(6) -0.0151(4) 0.1377(5) 0.038(2) Uiso 0.75 1 d P A 1
H37A H 0.8283 -0.0001 0.1589 0.057 Uiso 0.75 1 calc PR A 1
H38A H 0.7642 -0.0510 0.1055 0.057 Uiso 0.75 1 calc PR A 1
H39A H 0.7398 -0.0288 0.1759 0.057 Uiso 0.75 1 calc PR A 1
C33 C 0.7264(18) 0.0472(11) 0.0864(13) 0.018(6) Uiso 0.25 1 d P A 2
C34B C 0.6744(18) 0.0537(12) 0.0140(13) 0.044(6) Uiso 0.25 1 d P A 2
H31B H 0.6827 0.0966 -0.0026 0.066 Uiso 0.25 1 calc PR A 2
H32B H 0.6089 0.0467 0.0087 0.066 Uiso 0.25 1 calc PR A 2
H33B H 0.6951 0.0222 -0.0148 0.066 Uiso 0.25 1 calc PR A 2
C35B C 0.8253(18) 0.0531(13) 0.0935(15) 0.052(7) Uiso 0.25 1 d P A 2
H34B H 0.8450 0.0161 0.0715 0.078 Uiso 0.25 1 calc PR A 2
H35B H 0.8611 0.0553 0.1445 0.078 Uiso 0.25 1 calc PR A 2
H36B H 0.8355 0.0919 0.0692 0.078 Uiso 0.25 1 calc PR A 2
C36B C 0.705(3) -0.0203(10) 0.1233(18) 0.067(10) Uani 0.25 1 d P A 2
H37B H 0.6397 -0.0221 0.1203 0.100 Uiso 0.25 1 calc PR A 2
H38B H 0.7432 -0.0219 0.1739 0.100 Uiso 0.25 1 calc PR A 2
H39B H 0.7203 -0.0567 0.0975 0.100 Uiso 0.25 1 calc PR A 2
C37 C 0.3812(4) 0.4879(3) 0.3317(3) 0.0314(13) Uani 1 1 d . . .
C38A C 0.2843(5) 0.4590(4) 0.3193(5) 0.038(2) Uani 0.75 1 d P B 1
H40A H 0.2428 0.4916 0.3280 0.057 Uiso 0.75 1 calc PR B 1
H41A H 0.2885 0.4233 0.3525 0.057 Uiso 0.75 1 calc PR B 1
H42A H 0.2602 0.4438 0.2697 0.057 Uiso 0.75 1 calc PR B 1
C39A C 0.4129(6) 0.5186(4) 0.4056(4) 0.043(2) Uiso 0.75 1 d P B 1
H43A H 0.3700 0.5528 0.4079 0.064 Uiso 0.75 1 calc PR B 1
H44A H 0.4749 0.5364 0.4142 0.064 Uiso 0.75 1 calc PR B 1
H45A H 0.4142 0.4866 0.4423 0.064 Uiso 0.75 1 calc PR B 1
C40A C 0.3751(6) 0.5412(4) 0.2747(4) 0.040(2) Uiso 0.75 1 d P B 1
H46A H 0.3499 0.5233 0.2263 0.060 Uiso 0.75 1 calc PR B 1
H47A H 0.4369 0.5584 0.2808 0.060 Uiso 0.75 1 calc PR B 1
H48A H 0.3345 0.5753 0.2814 0.060 Uiso 0.75 1 calc PR B 1
C38B C 0.300(2) 0.4974(17) 0.2733(18) 0.081(10) Uiso 0.25 1 d P B 2
H40B H 0.2635 0.5317 0.2849 0.122 Uiso 0.25 1 calc PR B 2
H41B H 0.2637 0.4581 0.2641 0.122 Uiso 0.25 1 calc PR B 2
H42B H 0.3170 0.5089 0.2303 0.122 Uiso 0.25 1 calc PR B 2
C39B C 0.338(2) 0.4618(16) 0.3926(18) 0.077(10) Uiso 0.25 1 d P B 2
H43B H 0.3393 0.4958 0.4271 0.115 Uiso 0.25 1 calc PR B 2
H44B H 0.3751 0.4257 0.4177 0.115 Uiso 0.25 1 calc PR B 2
H45B H 0.2744 0.4480 0.3698 0.115 Uiso 0.25 1 calc PR B 2
C40B C 0.4343(19) 0.5415(13) 0.3771(15) 0.050(7) Uiso 0.25 1 d P B 2
H46 H 0.4587 0.5696 0.3472 0.075 Uiso 0.25 1 calc PR B 2
H47 H 0.4856 0.5240 0.4161 0.075 Uiso 0.25 1 calc PR B 2
H48 H 0.3932 0.5657 0.3974 0.075 Uiso 0.25 1 calc PR B 2
Cl1 Cl 0.82276(10) 0.35881(6) 0.58547(7) 0.0325(3) Uani 1 1 d . . .
O5 O 0.8322(3) 0.28895(16) 0.59768(18) 0.0305(9) Uani 1 1 d . . .
O6 O 0.7541(3) 0.3700(2) 0.5180(2) 0.0487(12) Uani 1 1 d . . .
O7 O 0.7941(3) 0.3850(2) 0.6429(2) 0.0496(12) Uani 1 1 d . . .
O8 O 0.9098(3) 0.38364(19) 0.5860(3) 0.0546(12) Uani 1 1 d . . .
O9 O 0.9110(3) 0.14657(18) 0.4731(2) 0.0466(11) Uani 1 1 d . . .
Cl2 Cl 0.75557(11) 0.01871(7) 0.44586(8) 0.0369(4) Uani 1 1 d . . .
O10 O 0.7877(4) 0.0418(2) 0.3892(3) 0.0706(15) Uani 1 1 d . . .
O11 O 0.6634(4) 0.0367(3) 0.4322(3) 0.0908(19) Uani 1 1 d . . .
O12 O 0.8109(5) 0.0448(2) 0.5120(3) 0.103(2) Uani 1 1 d . . .
O13 O 0.7621(3) -0.04889(19) 0.4500(2) 0.0550(13) Uani 1 1 d . . .
Cl3 Cl 0.94493(19) 0.19503(12) 0.27098(12) 0.0862(7) Uani 1 1 d . . .
O14 O 0.8739(4) 0.2287(3) 0.2169(3) 0.094(2) Uani 1 1 d . . .
O15 O 1.0304(4) 0.2275(4) 0.2878(4) 0.134(3) Uani 1 1 d . . .
O16 O 0.9548(6) 0.1319(4) 0.2458(4) 0.154(3) Uani 1 1 d . . .
O17 O 0.9206(4) 0.1918(3) 0.3357(3) 0.0867(18) Uani 1 1 d . . .
O18 O 0.0489(4) 0.0717(3) 0.5894(4) 0.098(2) Uani 1 1 d . . .
N7 N 0.0472(5) 0.0263(4) 0.6342(5) 0.085(2) Uani 1 1 d . . .
O19 O 0.0879(4) 0.0326(3) 0.6987(3) 0.0868(19) Uani 1 1 d . . .
C41 C -0.0045(6) -0.0291(4) 0.6096(5) 0.088(3) Uani 1 1 d . . .
H49 H 0.0176 -0.0633 0.6447 0.132 Uiso 1 1 calc R . .
H50 H 0.0027 -0.0418 0.5634 0.132 Uiso 1 1 calc R . .
H51 H -0.0698 -0.0207 0.6036 0.132 Uiso 1 1 calc R . .
O20 O 1.1834(9) 0.2793(4) 0.4683(5) 0.193(5) Uani 1 1 d . . .
O21 O 1.2232(5) 0.2242(4) 0.5658(4) 0.119(3) Uani 1 1 d . . .
N8 N 1.1784(6) 0.2314(4) 0.5012(5) 0.093(2) Uani 1 1 d . . .
C42 C 1.1151(6) 0.1762(6) 0.4757(8) 0.197(9) Uani 1 1 d . . .
H52 H 1.0590 0.1905 0.4388 0.296 Uiso 1 1 calc R . .
H53 H 1.0985 0.1580 0.5163 0.296 Uiso 1 1 calc R . .
H54 H 1.1462 0.1438 0.4554 0.296 Uiso 1 1 calc R . .
O22A O 1.0377(14) 0.1700(10) 0.0224(10) 0.158(7) Uiso 0.50 1 d P C 2
O22B O 0.9200(8) 0.1340(6) -0.0163(7) 0.092(4) Uiso 0.50 1 d P C 1
O23A O 0.8986(11) 0.1973(8) -0.0562(9) 0.117(5) Uiso 0.50 1 d P C 2
O23B O 0.9414(9) 0.2287(6) -0.0397(7) 0.069(3) Uiso 0.50 1 d P C 1
N9 N 0.9585(9) 0.1994(5) 0.0083(6) 0.155(5) Uani 1 1 d . . .
C43 C 0.9269(8) 0.2145(5) 0.0767(6) 0.124(4) Uani 1 1 d . C .
H55 H 0.9667 0.2477 0.1055 0.186 Uiso 1 1 calc R . .
H56 H 0.9317 0.1759 0.1057 0.186 Uiso 1 1 calc R . .
H57 H 0.8627 0.2293 0.0612 0.186 Uiso 1 1 calc R . .
C44A C 1.1958(11) 0.2438(7) 0.2034(9) 0.083(4) Uiso 0.60 1 d P D 1
H58A H 1.2580 0.2422 0.2381 0.124 Uiso 0.60 1 calc PR D 1
H59A H 1.1857 0.2061 0.1726 0.124 Uiso 0.60 1 calc PR D 1
H60A H 1.1499 0.2449 0.2292 0.124 Uiso 0.60 1 calc PR D 1
O24A O 1.1180(6) 0.3003(4) 0.1018(5) 0.066(2) Uiso 0.60 1 d P D 1
O25A O 1.2323(9) 0.3403(6) 0.1788(7) 0.103(4) Uiso 0.60 1 d P D 1
C44B C 1.2033(11) 0.3600(7) 0.1457(9) 0.037(4) Uiso 0.40 1 d P D 2
H58B H 1.2187 0.3845 0.1905 0.055 Uiso 0.40 1 calc PR D 2
H59B H 1.1485 0.3785 0.1108 0.055 Uiso 0.40 1 calc PR D 2
H60B H 1.2554 0.3614 0.1261 0.055 Uiso 0.40 1 calc PR D 2
O24B O 1.144(3) 0.2409(18) 0.146(2) 0.248(15) Uiso 0.40 1 d P D 2
O25B O 1.2683(11) 0.2880(8) 0.2222(9) 0.100(5) Uiso 0.40 1 d P D 2
N10 N 1.1866(6) 0.3023(4) 0.1582(5) 0.099(3) Uiso 1 1 d . . .

loop_
_atom_site_aniso_label
_atom_site_aniso_U_11
_atom_site_aniso_U_22
_atom_site_aniso_U_33
_atom_site_aniso_U_23
_atom_site_aniso_U_13
_atom_site_aniso_U_12
Fe1 0.0227(4) 0.0281(4) 0.0103(4) 0.0018(3) -0.0025(3) -0.0048(3)
Fe2 0.0229(4) 0.0175(4) 0.0116(4) 0.0007(3) -0.0020(3) 0.0002(3)
O1 0.027(2) 0.034(2) 0.0123(18) 0.0046(15) -0.0057(16) -0.0091(17)
O2 0.025(2) 0.030(2) 0.0167(19) 0.0037(16) -0.0018(16) -0.0068(16)
N1 0.022(3) 0.021(2) 0.016(2) 0.0005(18) -0.0020(19) -0.0039(19)
N2 0.020(2) 0.020(2) 0.012(2) 0.0020(16) -0.0014(18) -0.0046(18)
N3 0.020(2) 0.019(2) 0.015(2) 0.0002(17) 0.0020(18) 0.0020(18)
C1 0.032(3) 0.030(3) 0.016(3) 0.005(2) -0.005(2) -0.006(3)
C2 0.024(3) 0.028(3) 0.024(3) 0.002(2) -0.003(2) -0.007(2)
C3 0.024(3) 0.021(3) 0.023(3) 0.002(2) 0.001(2) 0.002(2)
C4 0.025(3) 0.023(3) 0.020(3) 0.002(2) 0.005(2) 0.002(2)
C5 0.024(3) 0.021(3) 0.014(3) 0.000(2) -0.001(2) 0.001(2)
C6 0.026(3) 0.019(2) 0.016(3) 0.000(2) -0.002(2) -0.001(2)
C7 0.021(3) 0.016(2) 0.016(3) 0.000(2) 0.000(2) -0.001(2)
C8 0.028(3) 0.017(2) 0.014(3) -0.001(2) 0.003(2) 0.003(2)
C9 0.023(3) 0.027(3) 0.020(3) 0.002(2) 0.002(2) -0.002(2)
C10 0.022(3) 0.037(3) 0.025(3) 0.006(2) 0.005(2) -0.002(2)
C11 0.030(3) 0.037(3) 0.028(3) 0.008(3) 0.011(3) 0.003(3)
C12 0.028(3) 0.026(3) 0.017(3) 0.008(2) 0.004(2) 0.009(2)
C13 0.027(3) 0.035(3) 0.026(3) 0.006(2) 0.004(3) -0.006(3)
C14 0.057(5) 0.038(4) 0.057(4) 0.004(3) 0.021(4) -0.016(3)
C15 0.041(4) 0.067(5) 0.039(4) 0.007(3) 0.013(3) -0.004(3)
C16 0.043(4) 0.096(6) 0.024(3) 0.015(4) 0.001(3) -0.033(4)
C17 0.032(4) 0.060(4) 0.032(3) 0.018(3) 0.009(3) -0.005(3)
C18 0.050(5) 0.054(4) 0.060(5) 0.005(4) 0.022(4) -0.019(4)
C19 0.047(4) 0.072(5) 0.067(5) 0.016(4) 0.035(4) -0.001(4)
C20 0.030(4) 0.126(7) 0.054(5) 0.038(5) 0.001(3) -0.026(4)
O3 0.024(2) 0.0280(19) 0.0111(17) 0.0003(14) 0.0000(15) 0.0032(15)
O4 0.023(2) 0.0258(19) 0.0139(18) -0.0020(15) -0.0020(16) 0.0047(16)
N4 0.032(3) 0.016(2) 0.015(2) -0.0008(17) -0.0031(19) 0.0039(19)
N5 0.022(2) 0.020(2) 0.011(2) 0.0001(17) -0.0008(18) -0.0011(18)
N6 0.018(2) 0.019(2) 0.015(2) -0.0006(17) -0.0007(18) -0.0018(17)
C21 0.047(4) 0.027(3) 0.021(3) 0.003(2) -0.009(3) 0.010(3)
C22 0.045(4) 0.025(3) 0.032(3) -0.004(3) -0.016(3) 0.014(3)
C23 0.031(3) 0.025(3) 0.032(3) -0.004(3) 0.001(3) 0.003(3)
C24 0.024(3) 0.026(3) 0.016(3) -0.002(2) -0.004(2) 0.005(2)
C25 0.018(3) 0.025(3) 0.015(3) 0.002(2) -0.002(2) 0.000(2)
C26 0.020(3) 0.022(3) 0.014(3) -0.001(2) 0.005(2) -0.002(2)
C27 0.024(3) 0.017(2) 0.016(3) -0.002(2) 0.006(2) -0.001(2)
C28 0.022(3) 0.019(2) 0.015(3) -0.004(2) 0.004(2) -0.006(2)
C29 0.020(3) 0.025(3) 0.016(3) -0.001(2) -0.002(2) 0.000(2)
C30 0.023(3) 0.026(3) 0.024(3) -0.003(2) 0.005(2) -0.003(2)
C31 0.024(3) 0.031(3) 0.019(3) -0.009(2) 0.003(2) -0.005(2)
C32 0.025(3) 0.023(3) 0.013(3) -0.001(2) -0.001(2) -0.003(2)
C36B 0.11(3) 0.004(11) 0.10(3) -0.033(14) 0.05(2) -0.012(15)
C37 0.025(3) 0.042(3) 0.025(3) -0.012(3) 0.004(3) 0.005(3)
C38A 0.027(5) 0.044(5) 0.048(5) -0.011(4) 0.021(4) 0.002(4)
Cl1 0.0365(9) 0.0308(7) 0.0235(7) -0.0006(6) -0.0009(6) 0.0066(6)
O5 0.040(2) 0.030(2) 0.021(2) -0.0006(16) 0.0085(17) 0.0000(18)
O6 0.048(3) 0.055(3) 0.028(2) 0.006(2) -0.010(2) 0.015(2)
O7 0.067(3) 0.047(3) 0.033(2) -0.001(2) 0.013(2) 0.026(2)
O8 0.044(3) 0.034(2) 0.083(4) -0.004(2) 0.015(3) -0.010(2)
O9 0.068(3) 0.031(2) 0.049(3) -0.013(2) 0.031(2) -0.013(2)
Cl2 0.0412(10) 0.0298(7) 0.0341(8) 0.0006(6) 0.0035(7) -0.0042(7)
O10 0.079(4) 0.074(4) 0.066(3) 0.035(3) 0.033(3) 0.001(3)
O11 0.049(3) 0.083(4) 0.145(6) 0.038(4) 0.037(3) 0.024(3)
O12 0.171(6) 0.048(3) 0.046(3) 0.000(3) -0.032(3) -0.040(4)
O13 0.089(4) 0.027(2) 0.046(3) 0.000(2) 0.017(3) 0.000(2)
Cl3 0.114(2) 0.0836(16) 0.0685(15) 0.0084(12) 0.0388(14) 0.0277(15)
O14 0.122(5) 0.082(4) 0.065(4) 0.021(3) 0.011(4) 0.040(4)
O15 0.045(4) 0.179(8) 0.170(8) 0.003(6) 0.018(4) -0.023(5)
O16 0.223(9) 0.114(6) 0.129(6) -0.023(5) 0.061(6) 0.097(6)
O17 0.129(5) 0.095(4) 0.042(3) 0.011(3) 0.034(3) 0.038(4)
O18 0.070(4) 0.060(4) 0.146(6) 0.009(4) 0.005(4) 0.003(3)
N7 0.042(4) 0.112(7) 0.094(6) -0.058(6) 0.013(4) -0.005(4)
O19 0.076(4) 0.087(4) 0.097(5) -0.052(4) 0.026(4) -0.010(3)
C41 0.083(6) 0.062(5) 0.118(8) -0.044(5) 0.029(6) -0.031(5)
O20 0.399(16) 0.087(6) 0.122(7) 0.034(5) 0.123(9) -0.011(8)
O21 0.134(6) 0.135(7) 0.078(5) -0.002(5) 0.018(5) 0.015(5)
N8 0.117(7) 0.097(6) 0.082(6) -0.007(5) 0.055(6) 0.008(6)
C42 0.038(6) 0.180(12) 0.37(2) -0.210(14) 0.049(9) -0.028(7)
N9 0.221(13) 0.104(8) 0.102(8) -0.028(7) -0.005(8) 0.048(8)
C43 0.136(10) 0.133(10) 0.107(9) -0.039(8) 0.042(8) -0.040(8)

loop_
_atom_type_symbol
_atom_type_description
_atom_type_scat_dispersion_real
_atom_type_scat_dispersion_imag
_atom_type_scat_source
C C 0.0033 0.0016 'International Tables Vol C Tables 4.2.6.8 and 6.1.1.4'
H H 0.0000 0.0000 'International Tables Vol C Tables 4.2.6.8 and 6.1.1.4'
N N 0.0061 0.0033 'International Tables Vol C Tables 4.2.6.8 and 6.1.1.4'
O O 0.0106 0.0060 'International Tables Vol C Tables 4.2.6.8 and 6.1.1.4'
Cl Cl 0.1484 0.1585 'International Tables Vol C Tables 4.2.6.8 and 6.1.1.4'
Fe Fe 0.3463 0.8444 'International Tables Vol C Tables 4.2.6.8 and 6.1.1.4'

loop_
_geom_angle_atom_site_label_1
_geom_angle_atom_site_label_2
_geom_angle_atom_site_label_3
_geom_angle
_geom_angle_site_symmetry_1
_geom_angle_site_symmetry_3
_geom_angle_publ_flag
O2 Fe1 O1 85.80(13) . . ?
O2 Fe1 O4 167.77(13) . 4_666 ?
O1 Fe1 O4 106.42(13) . 4_666 ?
O2 Fe1 O3 82.65(13) . 4_666 ?
O1 Fe1 O3 167.74(13) . 4_666 ?
O4 Fe1 O3 85.15(13) 4_666 4_666 ?
O2 Fe1 O9 87.91(15) . . ?
O1 Fe1 O9 91.71(16) . . ?
O4 Fe1 O9 91.79(15) 4_666 . ?
O3 Fe1 O9 91.97(15) 4_666 . ?
O2 Fe1 O5 96.51(13) . . ?
O1 Fe1 O5 89.12(14) . . ?
O4 Fe1 O5 83.78(13) 4_666 . ?
O3 Fe1 O5 88.12(13) 4_666 . ?
O9 Fe1 O5 175.55(15) . . ?
N2 Fe2 N5 179.66(19) . . ?
N2 Fe2 N1 82.01(16) . . ?
N5 Fe2 N1 97.93(17) . . ?
N2 Fe2 N6 98.19(16) . . ?
N5 Fe2 N6 81.47(16) . . ?
N1 Fe2 N6 87.81(17) . . ?
N2 Fe2 N4 98.23(17) . . ?
N5 Fe2 N4 82.11(16) . . ?
N1 Fe2 N4 90.11(17) . . ?
N6 Fe2 N4 162.99(16) . . ?
N2 Fe2 N3 82.37(16) . . ?
N5 Fe2 N3 97.69(16) . . ?
N1 Fe2 N3 164.37(16) . . ?
N6 Fe2 N3 93.90(16) . . ?
N4 Fe2 N3 92.63(17) . . ?
C6 O1 Fe1 127.0(3) . . ?
C7 O2 Fe1 126.9(3) . . ?
C1 N1 C5 117.7(4) . . ?
C1 N1 Fe2 127.4(3) . . ?
C5 N1 Fe2 114.9(3) . . ?
C6 N2 C7 124.9(4) . . ?
C6 N2 Fe2 117.7(3) . . ?
C7 N2 Fe2 117.3(3) . . ?
C12 N3 C8 116.8(4) . . ?
C12 N3 Fe2 129.0(3) . . ?
C8 N3 Fe2 114.2(3) . . ?
N1 C1 C2 122.6(5) . . ?
C1 C2 C3 120.6(5) . . ?
C4 C3 C2 116.1(5) . . ?
C4 C3 C13 123.4(5) . . ?
C2 C3 C13 120.4(4) . . ?
C5 C4 C3 120.5(5) . . ?
N1 C5 C4 122.4(5) . . ?
N1 C5 C6 113.5(4) . . ?
C4 C5 C6 124.1(4) . . ?
O1 C6 N2 126.4(5) . . ?
O1 C6 C5 121.9(4) . . ?
N2 C6 C5 111.7(4) . . ?
O2 C7 N2 127.3(4) . . ?
O2 C7 C8 120.8(4) . . ?
N2 C7 C8 111.9(4) . . ?
N3 C8 C9 123.6(4) . . ?
N3 C8 C7 114.2(4) . . ?
C9 C8 C7 122.2(4) . . ?
C8 C9 C10 120.4(5) . . ?
C9 C10 C11 116.0(5) . . ?
C9 C10 C17 123.1(5) . . ?
C11 C10 C17 120.9(5) . . ?
C12 C11 C10 121.0(5) . . ?
N3 C12 C11 122.1(5) . . ?
C3 C13 C16 111.3(4) . . ?
C3 C13 C14 107.9(5) . . ?
C16 C13 C14 110.3(5) . . ?
C3 C13 C15 109.4(4) . . ?
C16 C13 C15 109.8(5) . . ?
C14 C13 C15 108.1(5) . . ?
C19 C17 C18 109.8(5) . . ?
C19 C17 C10 107.4(5) . . ?
C18 C17 C10 109.5(5) . . ?
C19 C17 C20 109.2(6) . . ?
C18 C17 C20 109.4(6) . . ?
C10 C17 C20 111.4(5) . . ?
C26 O3 Fe1 125.0(3) . 4_565 ?
C27 O4 Fe1 126.0(3) . 4_565 ?
C21 N4 C25 117.3(4) . . ?
C21 N4 Fe2 128.9(4) . . ?
C25 N4 Fe2 113.7(3) . . ?
C27 N5 C26 124.3(4) . . ?
C27 N5 Fe2 118.3(3) . . ?
C26 N5 Fe2 117.2(3) . . ?
C32 N6 C28 117.6(4) . . ?
C32 N6 Fe2 127.5(3) . . ?
C28 N6 Fe2 114.8(3) . . ?
N4 C21 C22 122.9(5) . . ?
C21 C22 C23 120.7(5) . . ?
C22 C23 C24 116.1(5) . . ?
C22 C23 C33A 122.3(5) . . ?
C24 C23 C33A 121.4(5) . . ?
C22 C23 C33 125.1(10) . . ?
C24 C23 C33 117.6(9) . . ?
C33A C23 C33 15.9(9) . . ?
C25 C24 C23 120.6(5) . . ?
N4 C25 C24 122.4(4) . . ?
N4 C25 C26 115.1(4) . . ?
C24 C25 C26 122.4(4) . . ?
O3 C26 N5 126.0(4) . . ?
O3 C26 C25 122.4(4) . . ?
N5 C26 C25 111.5(4) . . ?
O4 C27 N5 127.3(4) . . ?
O4 C27 C28 121.9(4) . . ?
N5 C27 C28 110.7(4) . . ?
N6 C28 C29 122.9(4) . . ?
N6 C28 C27 114.4(4) . . ?
C29 C28 C27 122.7(4) . . ?
C28 C29 C30 120.5(5) . . ?
C31 C30 C29 115.2(5) . . ?
C31 C30 C37 123.4(5) . . ?
C29 C30 C37 121.5(4) . . ?
C32 C31 C30 121.9(5) . . ?
N6 C32 C31 121.9(4) . . ?
C36A C33A C34A 108.9(7) . . ?
C36A C33A C23 113.8(7) . . ?
C34A C33A C23 111.4(7) . . ?
C36A C33A C35A 108.3(7) . . ?
C34A C33A C35A 108.3(7) . . ?
C23 C33A C35A 106.0(7) . . ?
C34B C33 C35B 109(2) . . ?
C34B C33 C23 115.7(19) . . ?
C35B C33 C23 111.7(18) . . ?
C34B C33 C36B 113(2) . . ?
C35B C33 C36B 111(2) . . ?
C23 C33 C36B 95.1(16) . . ?
C38 C37 C40 123.2(18) . . ?
C38 C37 C30 115.7(15) . . ?
C40 C37 C30 111.6(11) . . ?
C38 C37 C39 130.7(15) . . ?
C40 C37 C39 33.5(10) . . ?
C30 C37 C39 113.5(5) . . ?
C38 C37 C38 51.3(15) . . ?
C40 C37 C38 134.5(12) . . ?
C30 C37 C38 108.3(5) . . ?
C39 C37 C38 109.0(6) . . ?
C38 C37 C40 58.5(15) . . ?
C40 C37 C40 77.8(11) . . ?
C30 C37 C40 109.2(5) . . ?
C39 C37 C40 107.8(6) . . ?
C38 C37 C40 109.0(5) . . ?
C38 C37 C39 101.1(19) . . ?
C40 C37 C39 94.9(16) . . ?
C30 C37 C39 105.4(13) . . ?
C39 C37 C39 61.8(12) . . ?
C38 C37 C39 53.2(12) . . ?
C40 C37 C39 144.9(13) . . ?
O8 Cl1 O6 111.2(3) . . ?
O8 Cl1 O7 111.1(3) . . ?
O6 Cl1 O7 110.4(3) . . ?
O8 Cl1 O5 108.5(2) . . ?
O6 Cl1 O5 108.5(2) . . ?
O7 Cl1 O5 107.0(2) . . ?
Cl1 O5 Fe1 127.2(2) . . ?
O11 Cl2 O12 110.5(4) . . ?
O11 Cl2 O13 109.2(3) . . ?
O12 Cl2 O13 108.8(3) . . ?
O11 Cl2 O10 108.8(3) . . ?
O12 Cl2 O10 109.1(4) . . ?
O13 Cl2 O10 110.4(3) . . ?
O15 Cl3 O17 106.7(5) . . ?
O15 Cl3 O16 109.8(5) . . ?
O17 Cl3 O16 110.1(5) . . ?
O15 Cl3 O14 111.2(5) . . ?
O17 Cl3 O14 109.5(4) . . ?
O16 Cl3 O14 109.5(4) . . ?
O19 N7 O18 120.3(8) . . ?
O19 N7 C41 119.6(9) . . ?
O18 N7 C41 120.1(8) . . ?
O20 N8 O21 122.5(10) . . ?
O20 N8 C42 127.5(12) . . ?
O21 N8 C42 109.8(10) . . ?
O23 N9 O22 114.3(17) . . ?
O23 N9 O23 43.5(9) . . ?
O22 N9 O23 120.8(14) . . ?
O23 N9 O22 105.9(12) . . ?
O22 N9 O22 83.1(11) . . ?
O23 N9 O22 65.0(10) . . ?
O23 N9 C43 124.1(12) . . ?
O22 N9 C43 114.6(13) . . ?
O23 N9 C43 121.1(13) . . ?
O22 N9 C43 105.2(11) . . ?
O25A N10 O24A 128.9(13) . . ?
O25A N10 C44B 37.6(9) . . ?
O24A N10 C44B 91.3(11) . . ?
O25A N10 O24B 164(2) . . ?
O24A N10 O24B 67.4(16) . . ?
C44B N10 O24B 158(2) . . ?
O25A N10 C44A 117.8(13) . . ?
O24A N10 C44A 113.0(10) . . ?
C44B N10 C44A 154.9(14) . . ?
O24B N10 C44A 46.6(15) . . ?
O25A N10 O25B 63.5(10) . . ?
O24A N10 O25B 166.5(11) . . ?
C44B N10 O25B 100.8(12) . . ?
O24B N10 O25B 100.2(17) . . ?
C44A N10 O25B 55.8(9) . . ?

loop_
_geom_bond_atom_site_label_1
_geom_bond_atom_site_label_2
_geom_bond_distance
_geom_bond_site_symmetry_2
_geom_bond_publ_flag
Fe1 O2 2.070(3) . ?
Fe1 O1 2.073(3) . ?
Fe1 O4 2.079(3) 4_666 ?
Fe1 O3 2.086(3) 4_666 ?
Fe1 O9 2.087(4) . ?
Fe1 O5 2.170(3) . ?
Fe2 N2 1.906(4) . ?
Fe2 N5 1.909(4) . ?
Fe2 N1 1.958(4) . ?
Fe2 N6 1.971(4) . ?
Fe2 N4 1.974(4) . ?
Fe2 N3 1.980(4) . ?
O1 C6 1.246(5) . ?
O2 C7 1.224(5) . ?
N1 C1 1.331(6) . ?
N1 C5 1.363(6) . ?
N2 C6 1.364(6) . ?
N2 C7 1.368(6) . ?
N3 C12 1.347(6) . ?
N3 C8 1.353(6) . ?
C1 C2 1.373(7) . ?
C2 C3 1.406(7) . ?
C3 C4 1.388(7) . ?
C3 C13 1.516(7) . ?
C4 C5 1.373(7) . ?
C5 C6 1.486(7) . ?
C7 C8 1.494(6) . ?
C8 C9 1.363(7) . ?
C9 C10 1.387(7) . ?
C10 C11 1.396(7) . ?
C10 C17 1.530(8) . ?
C11 C12 1.380(7) . ?
C13 C16 1.523(7) . ?
C13 C14 1.540(8) . ?
C13 C15 1.540(8) . ?
C17 C19 1.529(9) . ?
C17 C18 1.529(9) . ?
C17 C20 1.534(8) . ?
O3 C26 1.226(5) . ?
O3 Fe1 2.086(3) 4_565 ?
O4 C27 1.234(5) . ?
O4 Fe1 2.079(3) 4_565 ?
N4 C21 1.345(6) . ?
N4 C25 1.360(6) . ?
N5 C27 1.372(6) . ?
N5 C26 1.376(6) . ?
N6 C32 1.340(6) . ?
N6 C28 1.355(6) . ?
C21 C22 1.369(7) . ?
C22 C23 1.398(7) . ?
C23 C24 1.400(7) . ?
C23 C33A 1.520(10) . ?
C23 C33 1.63(2) . ?
C24 C25 1.374(7) . ?
C25 C26 1.469(7) . ?
C27 C28 1.488(6) . ?
C28 C29 1.372(7) . ?
C29 C30 1.407(7) . ?
C30 C31 1.394(7) . ?
C30 C37 1.514(7) . ?
C31 C32 1.380(7) . ?
C33A C36A 1.489(12) . ?
C33A C34A 1.519(12) . ?
C33A C35A 1.560(12) . ?
C33 C34B 1.40(3) . ?
C33 C35B 1.47(3) . ?
C33 C36B 1.67(4) . ?
C37 C38A 1.41(3) . ?
C37 C40A 1.51(3) . ?
C37 C39A 1.519(9) . ?
C37 C38B 1.542(9) . ?
C37 C40B 1.561(9) . ?
C37 C39B 1.62(3) . ?
Cl1 O8 1.420(4) . ?
Cl1 O6 1.428(4) . ?
Cl1 O7 1.432(4) . ?
Cl1 O5 1.487(4) . ?
Cl2 O11 1.396(5) . ?
Cl2 O12 1.418(5) . ?
Cl2 O13 1.425(4) . ?
Cl2 O10 1.426(5) . ?
Cl3 O15 1.414(6) . ?
Cl3 O17 1.424(5) . ?
Cl3 O16 1.438(7) . ?
Cl3 O14 1.443(5) . ?
O18 N7 1.300(10) . ?
N7 O19 1.228(8) . ?
N7 C41 1.404(9) . ?
O20 N8 1.208(10) . ?
O21 N8 1.246(9) . ?
N8 C42 1.493(12) . ?
O22 N9 1.305(19) . ?
O22 N9 1.512(15) . ?
O23 N9 1.310(17) . ?
O23 N9 1.085(13) . ?
N9 C43 1.586(14) . ?
C44A N10 1.494(16) . ?
O24A N10 1.265(11) . ?
O25A N10 1.055(12) . ?
C44B N10 1.279(17) . ?
O24B N10 1.43(4) . ?
O25B N10 1.497(18) . ?
